data_2207249
loop_
_publ_author_name
'Chen, Yong-Jiang'
'Xu, Gang'
'Cui, Yu-Bo'
'Huang, Wei'
'Gou, Shao-Hua'

_publ_section_title
;
 1-(<i>p</i>-Tolylsulfonyl)-<small>L</small>-proline ethyl ester
;
_journal_coeditor_code HG6251
_journal_issue 11
_journal_name_full 'Acta Crystallographica Section E'
_journal_page_first o3571
_journal_page_last o3573
_journal_paper_doi 10.1107/S1600536805031636
_journal_volume 61
_journal_year 2005
_chemical_formula_iupac 'C14 H19 N O4 S'
_chemical_formula_moiety 'C14 H19 N O4 S'
_chemical_formula_sum 'C14 H19 N O4 S'
_chemical_formula_weight 297.36
_chemical_name_systematic
;
L-1-(p-Tolylsulfonyl)proline ethyl ester
;
_space_group_IT_number 19
_symmetry_cell_setting orthorhombic
_symmetry_space_group_name_Hall 'P 2ac 2ab'
_symmetry_space_group_name_H-M 'P 21 21 21'
_atom_sites_solution_hydrogens geom
_atom_sites_solution_primary direct
_atom_sites_solution_secondary difmap
_audit_creation_method SHELXL-97
_cell_angle_alpha 90.00
_cell_angle_beta 90.00
_cell_angle_gamma 90.00
_cell_formula_units_Z 4
_cell_length_a 7.4671(17)
_cell_length_b 11.547(3)
_cell_length_c 17.445(4)
_cell_measurement_reflns_used 784
_cell_measurement_temperature 291(2)
_cell_measurement_theta_max 25.09
_cell_measurement_theta_min 3.00
_cell_volume 1504.2(6)
_computing_cell_refinement SMART
_computing_data_collection 'SMART (Bruker, 2000)'
_computing_data_reduction 'SAINT (Bruker, 2000)'
_computing_molecular_graphics SHELXTL
_computing_publication_material SHELXTL
_computing_structure_refinement SHELXTL
_computing_structure_solution 'SHELXTL (Bruker, 2000)'
_diffrn_ambient_temperature 291(2)
_diffrn_measured_fraction_theta_full 0.999
_diffrn_measured_fraction_theta_max 0.999
_diffrn_measurement_device_type 'Bruker SMART CCD area-detector'
_diffrn_measurement_method '\f and \w'
_diffrn_radiation_monochromator graphite
_diffrn_radiation_source 'fine-focus sealed tube'
_diffrn_radiation_type MoK\a
_diffrn_radiation_wavelength 0.71073
_diffrn_reflns_av_R_equivalents 0.0687
_diffrn_reflns_av_sigmaI/netI 0.0781
_diffrn_reflns_limit_h_max 6
_diffrn_reflns_limit_h_min -8
_diffrn_reflns_limit_k_max 13
_diffrn_reflns_limit_k_min -13
_diffrn_reflns_limit_l_max 20
_diffrn_reflns_limit_l_min -20
_diffrn_reflns_number 7523
_diffrn_reflns_theta_full 25.00
_diffrn_reflns_theta_max 25.00
_diffrn_reflns_theta_min 2.12
_diffrn_standards_decay_% 0
_diffrn_standards_number 0
_exptl_absorpt_coefficient_mu 0.227
_exptl_absorpt_correction_T_max 0.9146
_exptl_absorpt_correction_T_min 0.8757
_exptl_absorpt_correction_type multi-scan
_exptl_absorpt_process_details '(SADABS; Bruker, 2000)'
_exptl_crystal_colour Colorless
_exptl_crystal_density_diffrn 1.313
_exptl_crystal_density_method 'not measured'
_exptl_crystal_description Plate
_exptl_crystal_F_000 632
_exptl_crystal_size_max 0.60
_exptl_crystal_size_mid 0.50
_exptl_crystal_size_min 0.40
_refine_diff_density_max 0.307
_refine_diff_density_min -0.151
_refine_ls_abs_structure_details 'Flack (1983), 1104 Friedel pairs'
_refine_ls_abs_structure_Flack -0.08(10)
_refine_ls_extinction_method none
_refine_ls_goodness_of_fit_ref 0.907
_refine_ls_hydrogen_treatment constr
_refine_ls_matrix_type full
_refine_ls_number_parameters 183
_refine_ls_number_reflns 2652
_refine_ls_number_restraints 7
_refine_ls_restrained_S_all 0.930
_refine_ls_R_factor_all 0.0752
_refine_ls_R_factor_gt 0.0477
_refine_ls_shift/su_max 0.000
_refine_ls_shift/su_mean 0.000
_refine_ls_structure_factor_coef Fsqd
_refine_ls_weighting_details 'calc w = 1/[\s^2^(Fo^2^)+(0.024P)^2^] where P = (Fo^2^+2Fc^2^)/3'
_refine_ls_weighting_scheme calc
_refine_ls_wR_factor_gt 0.0812
_refine_ls_wR_factor_ref 0.0880
_reflns_number_gt 1855
_reflns_number_total 2652
_reflns_threshold_expression I>2\s(I)
_cod_data_source_file hg6251.cif
_cod_data_source_block I
_cod_depositor_comments
;
The following automatic conversions were performed:
'_exptl_absorpt_correction_type' value 'Multi-scan' changed to
'multi-scan' according to
'/home/saulius/struct/CIF-dictionaries/cif_core.dic' dictionary named
'cif_core.dic' version 2.4.1 from 2010-06-29.

Automatic conversion script
Id: cif_fix_enum 1527 2010-12-29 10:47:43Z saulius 

The following automatic conversions were performed:

'_exptl_absorpt_correction_type' value 'Multi-scan' changed to
'multi-scan' according to
/home/saulius/struct/CIF-dictionaries/cif_core.dic dictionary named
'cif_core.dic' version 2.4.1 from 2010-06-29.

Automatic conversion script
Id: cif_fix_values 1715 2011-07-08 13:25:40Z adriana 
;
_cod_original_cell_volume 1504.1(6)
_cod_database_code 2207249
_cod_database_fobs_code 2207249

loop_
_symmetry_equiv_pos_as_xyz
'x, y, z'
'-x+1/2, -y, z+1/2'
'-x, y+1/2, -z+1/2'
'x+1/2, -y+1/2, -z'

loop_
_atom_site_label
_atom_site_fract_x
_atom_site_fract_y
_atom_site_fract_z
_atom_site_U_iso_or_equiv
_atom_site_adp_type
_atom_site_calc_flag
_atom_site_refinement_flags
_atom_site_occupancy
_atom_site_type_symbol
C1 0.4766(4) 0.6102(3) 0.29772(16) 0.0449(7) Uani d . 1 C
C2 0.4520(4) 0.5131(3) 0.34185(18) 0.0556(9) Uani d . 1 C
H2 0.4522 0.4402 0.3192 0.067 Uiso calc R 1 H
C3 0.4269(4) 0.5239(3) 0.4194(2) 0.0635(11) Uani d . 1 C
H3 0.4116 0.4576 0.4490 0.076 Uiso calc R 1 H
C4 0.4240(5) 0.6301(4) 0.45421(19) 0.0641(11) Uani d . 1 C
C5 0.4469(5) 0.7256(3) 0.4092(2) 0.0719(11) Uani d . 1 C
H5 0.4449 0.7985 0.4320 0.086 Uiso calc R 1 H
C6 0.4728(5) 0.7178(3) 0.33139(17) 0.0582(9) Uani d . 1 C
H6 0.4874 0.7843 0.3019 0.070 Uiso calc R 1 H
C7 0.4010(6) 0.6413(4) 0.54008(17) 0.1057(16) Uani d . 1 C
H7A 0.3267 0.5794 0.5585 0.159 Uiso calc R 1 H
H7B 0.3456 0.7142 0.5517 0.159 Uiso calc R 1 H
H7C 0.5160 0.6373 0.5645 0.159 Uiso calc R 1 H
C8 0.8309(4) 0.4890(3) 0.2233(2) 0.0629(10) Uani d . 1 C
H8A 0.8325 0.4253 0.1871 0.075 Uiso calc R 1 H
H8B 0.7743 0.4632 0.2704 0.075 Uiso calc R 1 H
C9 1.0178(5) 0.5330(3) 0.2385(2) 0.0746(11) Uani d . 1 C
H9A 1.0954 0.5188 0.1949 0.090 Uiso calc R 1 H
H9B 1.0689 0.4964 0.2835 0.090 Uiso calc R 1 H
C10 0.9911(5) 0.6622(3) 0.25129(17) 0.0717(10) Uani d . 1 C
H10A 0.9521 0.6778 0.3033 0.086 Uiso calc R 1 H
H10B 1.1009 0.7047 0.2415 0.086 Uiso calc R 1 H
C11 0.8473(4) 0.6946(3) 0.19404(17) 0.0516(9) Uani d . 1 C
H11 0.7779 0.7613 0.2120 0.062 Uiso calc R 1 H
C12 0.9287(5) 0.7183(3) 0.11713(18) 0.0553(9) Uani d . 1 C
C13 1.0765(7) 0.8578(4) 0.0413(2) 0.1163(17) Uani d DU 1 C
H13A 1.1955 0.8241 0.0425 0.140 Uiso calc R 1 H
H13B 1.0139 0.8274 -0.0031 0.140 Uiso calc R 1 H
C14 1.0899(5) 0.9825(4) 0.0356(2) 0.0970(15) Uani d D 1 C
H14A 1.1452 1.0126 0.0811 0.145 Uiso calc R 1 H
H14B 0.9723 1.0150 0.0302 0.145 Uiso calc R 1 H
H14C 1.1610 1.0026 -0.0082 0.145 Uiso calc R 1 H
N1 0.7360(3) 0.5908(2) 0.19090(13) 0.0522(6) Uani d . 1 N
O1 0.4515(3) 0.49069(19) 0.17390(11) 0.0628(7) Uani d . 1 O
O2 0.4681(4) 0.70389(19) 0.16354(11) 0.0652(7) Uani d . 1 O
O3 0.9798(4) 0.8272(2) 0.11091(12) 0.0816(8) Uani d U 1 O
O4 0.9485(4) 0.6479(2) 0.06845(12) 0.0881(9) Uani d . 1 O
S1 0.52168(11) 0.59891(7) 0.19946(4) 0.0508(2) Uani d . 1 S

loop_
_atom_site_aniso_label
_atom_site_aniso_U_11
_atom_site_aniso_U_22
_atom_site_aniso_U_33
_atom_site_aniso_U_12
_atom_site_aniso_U_13
_atom_site_aniso_U_23
C1 0.0397(16) 0.0361(18) 0.0589(16) 0.0034(16) -0.0039(16) 0.0018(17)
C2 0.057(2) 0.042(2) 0.067(2) -0.0052(18) -0.0015(19) -0.0012(17)
C3 0.061(3) 0.067(3) 0.062(2) 0.004(2) 0.0054(19) 0.021(2)
C4 0.064(2) 0.076(3) 0.053(2) 0.010(2) 0.0014(17) -0.005(2)
C5 0.086(3) 0.055(2) 0.075(2) 0.007(2) -0.001(2) -0.016(2)
C6 0.069(3) 0.043(2) 0.062(2) 0.009(2) 0.004(2) 0.0013(17)
C7 0.119(4) 0.133(4) 0.065(2) 0.016(3) 0.012(3) 0.002(3)
C8 0.053(2) 0.055(2) 0.081(2) 0.0111(19) 0.0101(18) 0.005(2)
C9 0.063(3) 0.084(3) 0.077(2) 0.004(2) -0.003(2) 0.022(2)
C10 0.068(2) 0.091(3) 0.0562(19) -0.020(2) -0.008(2) 0.000(2)
C11 0.055(2) 0.050(2) 0.0500(18) -0.0020(17) 0.0047(18) -0.0070(19)
C12 0.065(3) 0.049(2) 0.052(2) -0.0045(18) 0.0030(18) -0.0021(19)
C13 0.181(5) 0.082(3) 0.086(3) -0.037(3) 0.068(3) 0.001(2)
C14 0.098(3) 0.092(4) 0.100(3) -0.004(3) 0.021(3) 0.041(3)
N1 0.0524(16) 0.0387(15) 0.0654(16) -0.0018(15) 0.0042(13) 0.0080(16)
O1 0.0624(17) 0.0550(15) 0.0711(14) -0.0122(13) -0.0029(12) -0.0162(12)
O2 0.0739(17) 0.0593(15) 0.0624(12) 0.0148(15) -0.0080(13) 0.0179(12)
O3 0.125(2) 0.0534(16) 0.0667(14) -0.0262(18) 0.0355(16) -0.0023(12)
O4 0.138(2) 0.0661(17) 0.0606(14) -0.0221(18) 0.0229(16) -0.0147(13)
S1 0.0502(5) 0.0482(5) 0.0540(4) 0.0004(5) -0.0043(4) -0.0002(5)

loop_
_atom_type_symbol
_atom_type_description
_atom_type_scat_dispersion_real
_atom_type_scat_dispersion_imag
_atom_type_scat_source
C C 0.0033 0.0016 'International Tables Vol C Tables 4.2.6.8 and 6.1.1.4'
H H 0.0000 0.0000 'International Tables Vol C Tables 4.2.6.8 and 6.1.1.4'
N N 0.0061 0.0033 'International Tables Vol C Tables 4.2.6.8 and 6.1.1.4'
O O 0.0106 0.0060 'International Tables Vol C Tables 4.2.6.8 and 6.1.1.4'
S S 0.1246 0.1234 'International Tables Vol C Tables 4.2.6.8 and 6.1.1.4'

loop_
_geom_angle_atom_site_label_1
_geom_angle_atom_site_label_2
_geom_angle_atom_site_label_3
_geom_angle
_geom_angle_publ_flag
C2 C1 C6 119.7(3) ?
C2 C1 S1 121.0(2) ?
C6 C1 S1 119.3(2) ?
C3 C2 C1 119.9(3) ?
C3 C2 H2 120.1 ?
C1 C2 H2 120.1 ?
C4 C3 C2 121.4(3) ?
C4 C3 H3 119.3 ?
C2 C3 H3 119.3 ?
C5 C4 C3 117.9(3) ?
C5 C4 C7 121.0(4) ?
C3 C4 C7 121.1(4) ?
C4 C5 C6 122.2(3) ?
C4 C5 H5 118.9 ?
C6 C5 H5 118.9 ?
C5 C6 C1 119.0(3) ?
C5 C6 H6 120.5 ?
C1 C6 H6 120.5 ?
C4 C7 H7A 109.5 ?
C4 C7 H7B 109.5 ?
H7A C7 H7B 109.5 ?
C4 C7 H7C 109.5 ?
H7A C7 H7C 109.5 ?
H7B C7 H7C 109.5 ?
N1 C8 C9 103.9(3) ?
N1 C8 H8A 111.0 ?
C9 C8 H8A 111.0 ?
N1 C8 H8B 111.0 ?
C9 C8 H8B 111.0 ?
H8A C8 H8B 109.0 ?
C8 C9 C10 103.6(3) ?
C8 C9 H9A 111.0 ?
C10 C9 H9A 111.0 ?
C8 C9 H9B 111.0 ?
C10 C9 H9B 111.0 ?
H9A C9 H9B 109.0 ?
C11 C10 C9 103.7(3) ?
C11 C10 H10A 111.0 ?
C9 C10 H10A 111.0 ?
C11 C10 H10B 111.0 ?
C9 C10 H10B 111.0 ?
H10A C10 H10B 109.0 ?
N1 C11 C12 110.3(3) ?
N1 C11 C10 103.1(3) ?
C12 C11 C10 110.4(3) ?
N1 C11 H11 110.9 ?
C12 C11 H11 110.9 ?
C10 C11 H11 110.9 ?
O4 C12 O3 124.0(3) ?
O4 C12 C11 124.6(3) ?
O3 C12 C11 111.4(3) ?
C14 C13 O3 109.5(3) ?
C14 C13 H13A 109.8 ?
O3 C13 H13A 109.8 ?
C14 C13 H13B 109.8 ?
O3 C13 H13B 109.8 ?
H13A C13 H13B 108.2 ?
C13 C14 H14A 109.5 ?
C13 C14 H14B 109.5 ?
H14A C14 H14B 109.5 ?
C13 C14 H14C 109.5 ?
H14A C14 H14C 109.5 ?
H14B C14 H14C 109.5 ?
C11 N1 C8 111.4(2) y
C11 N1 S1 121.0(2) y
C8 N1 S1 119.0(2) y
C12 O3 C13 116.4(3) ?
O2 S1 O1 120.37(13) y
O2 S1 N1 106.77(15) y
O1 S1 N1 106.57(14) y
O2 S1 C1 108.30(14) y
O1 S1 C1 107.48(14) y
N1 S1 C1 106.61(12) y

loop_
_geom_bond_atom_site_label_1
_geom_bond_atom_site_label_2
_geom_bond_distance
_geom_bond_publ_flag
C1 C2 1.372(4) ?
C1 C6 1.375(4) ?
C1 S1 1.752(3) y
C2 C3 1.372(4) ?
C2 H2 0.9300 ?
C3 C4 1.368(5) ?
C3 H3 0.9300 ?
C4 C5 1.365(4) ?
C4 C7 1.513(4) ?
C5 C6 1.374(4) ?
C5 H5 0.9300 ?
C6 H6 0.9300 ?
C7 H7A 0.9600 ?
C7 H7B 0.9600 ?
C7 H7C 0.9600 ?
C8 N1 1.485(4) y
C8 C9 1.509(5) ?
C8 H8A 0.9700 ?
C8 H8B 0.9700 ?
C9 C10 1.522(4) ?
C9 H9A 0.9700 ?
C9 H9B 0.9700 ?
C10 C11 1.514(4) ?
C10 H10A 0.9700 ?
C10 H10B 0.9700 ?
C11 N1 1.459(4) y
C11 C12 1.498(4) ?
C11 H11 0.9800 ?
C12 O4 1.185(3) y
C12 O3 1.318(4) y
C13 C14 1.446(4) ?
C13 O3 1.456(4) y
C13 H13A 0.9700 ?
C13 H13B 0.9700 ?
C14 H14A 0.9600 ?
C14 H14B 0.9600 ?
C14 H14C 0.9600 ?
N1 S1 1.610(2) y
O1 S1 1.426(2) y
O2 S1 1.422(2) y

loop_
_geom_hbond_atom_site_label_D
_geom_hbond_atom_site_label_H
_geom_hbond_atom_site_label_A
_geom_hbond_site_symmetry_A
_geom_hbond_distance_DH
_geom_hbond_distance_HA
_geom_hbond_distance_DA
_geom_hbond_angle_DHA
C6 H6 O2 . 0.93 2.59 2.933(4) 102
C11 H11 O2 . 0.98 2.55 2.883(4) 100
C6 H6 O1 3_655 0.93 2.46 3.202(4) 137

loop_
_geom_torsion_atom_site_label_1
_geom_torsion_atom_site_label_2
_geom_torsion_atom_site_label_3
_geom_torsion_atom_site_label_4
_geom_torsion
C6 C1 C2 C3 -1.2(5)
S1 C1 C2 C3 176.3(2)
C1 C2 C3 C4 0.7(5)
C2 C3 C4 C5 0.0(6)
C2 C3 C4 C7 -178.5(3)
C3 C4 C5 C6 -0.2(6)
C7 C4 C5 C6 178.3(4)
C4 C5 C6 C1 -0.3(6)
C2 C1 C6 C5 1.0(5)
S1 C1 C6 C5 -176.5(3)
N1 C8 C9 C10 27.1(3)
C8 C9 C10 C11 -37.9(3)
C9 C10 C11 N1 33.4(3)
C9 C10 C11 C12 -84.4(4)
N1 C11 C12 O4 -22.0(5)
C10 C11 C12 O4 91.3(4)
N1 C11 C12 O3 159.6(3)
C10 C11 C12 O3 -87.1(4)
C12 C11 N1 C8 100.9(3)
C10 C11 N1 C8 -16.9(3)
C12 C11 N1 S1 -111.7(3)
C10 C11 N1 S1 130.5(2)
C9 C8 N1 C11 -6.5(3)
C9 C8 N1 S1 -154.6(2)
O4 C12 O3 C13 -4.1(6)
C11 C12 O3 C13 174.3(3)
C14 C13 O3 C12 168.1(4)
C11 N1 S1 O2 35.1(3)
C8 N1 S1 O2 -179.9(2)
C11 N1 S1 O1 164.9(2)
C8 N1 S1 O1 -50.1(3)
C11 N1 S1 C1 -80.5(2)
C8 N1 S1 C1 64.5(3)
C2 C1 S1 O2 156.1(3)
C6 C1 S1 O2 -26.4(3)
C2 C1 S1 O1 24.6(3)
C6 C1 S1 O1 -157.9(3)
C2 C1 S1 N1 -89.4(3)
C6 C1 S1 N1 88.2(3)

loop_
_cod_related_entry_id
_cod_related_entry_database
_cod_related_entry_code
1 ChemSpider 21180127
